data_2224551
loop_
_publ_author_name
'Betz, Richard'
'Junggeburth, Sebastian'
'Kl\"ufers, Peter'
'Mayer, Peter'

_publ_section_title
;
 Di-\m-methoxido-\m-oxido-bis[triphenylantimony(V)] methanol disolvate
;
_journal_coeditor_code BQ2171
_journal_issue 1
_journal_name_full 'Acta Crystallographica Section E'
_journal_page_first m28
_journal_paper_doi 10.1107/S1600536809052192
_journal_volume 66
_journal_year 2010
_chemical_formula_iupac '[Sb2 (C6 H5)6 (C H3 O)2 O], 2C H4 O'
_chemical_formula_moiety 'C38 H36 O3 Sb2, 2(C H4 O)'
_chemical_formula_sum 'C40 H44 O5 Sb2'
_chemical_formula_weight 848.25
_chemical_name_systematic
;
Di-\m-methoxido-\m-oxido-bis[triphenylantimony(V)] methanol disolvate
;
_space_group_IT_number 62
_symmetry_cell_setting orthorhombic
_symmetry_space_group_name_Hall '-P 2ac 2n'
_symmetry_space_group_name_H-M 'P n m a'
_atom_sites_solution_hydrogens geom
_atom_sites_solution_primary direct
_atom_sites_solution_secondary difmap
_audit_creation_method 'form98_non/compatible with shelxl97-2'
_cell_angle_alpha 90.00
_cell_angle_beta 90.00
_cell_angle_gamma 90.00
_cell_formula_units_Z 4
_cell_length_a 10.7666(3)
_cell_length_b 20.9205(5)
_cell_length_c 16.5619(5)
_cell_measurement_reflns_used 6848
_cell_measurement_temperature 200(2)
_cell_measurement_theta_max 26.2492
_cell_measurement_theta_min 3.7804
_cell_volume 3730.45(18)
_computing_cell_refinement 'CrysAlis RED (Oxford Diffraction, 2005)'
_computing_data_collection 'CrysAlis CCD (Oxford Diffraction, 2005)'
_computing_data_reduction 'CrysAlis RED (Oxford Diffraction, 2005)'
_computing_molecular_graphics 'ORTEP-III (Farrugia, 1997)'
_computing_publication_material 'SHELXL97 (Sheldrick, 2008)'
_computing_structure_refinement 'SHELXL97 (Sheldrick, 2008)'
_computing_structure_solution 'SHELXS97 (Sheldrick, 2008)'
_diffrn_ambient_temperature 200(2)
_diffrn_measured_fraction_theta_full 0.990
_diffrn_measured_fraction_theta_max 0.990
_diffrn_measurement_device 'CCD camera on \k-goniostat'
_diffrn_measurement_device_type 'Oxford Xcalibur KappaCCD'
_diffrn_measurement_method \w-scans
_diffrn_radiation_monochromator graphite
_diffrn_radiation_source 'fine-focus sealed tube'
_diffrn_radiation_type MoK\a
_diffrn_radiation_wavelength 0.71073
_diffrn_reflns_av_R_equivalents 0.0345
_diffrn_reflns_av_sigmaI/netI 0.0359
_diffrn_reflns_limit_h_max 10
_diffrn_reflns_limit_h_min -13
_diffrn_reflns_limit_k_max 26
_diffrn_reflns_limit_k_min -25
_diffrn_reflns_limit_l_max 20
_diffrn_reflns_limit_l_min -20
_diffrn_reflns_number 15055
_diffrn_reflns_theta_full 26.34
_diffrn_reflns_theta_max 26.34
_diffrn_reflns_theta_min 3.78
_exptl_absorpt_coefficient_mu 1.489
_exptl_absorpt_correction_T_max 1.00000
_exptl_absorpt_correction_T_min 0.92297
_exptl_absorpt_correction_type multi-scan
_exptl_absorpt_process_details
;
(CrysAlis RED; Oxford Diffraction, 2005)
;
_exptl_crystal_colour colourless
_exptl_crystal_density_diffrn 1.510
_exptl_crystal_density_method 'not measured'
_exptl_crystal_description rod
_exptl_crystal_F_000 1704
_exptl_crystal_size_max 0.21
_exptl_crystal_size_mid 0.13
_exptl_crystal_size_min 0.11
_refine_diff_density_max 1.156
_refine_diff_density_min -0.910
_refine_ls_extinction_method none
_refine_ls_goodness_of_fit_ref 1.069
_refine_ls_hydrogen_treatment mixed
_refine_ls_matrix_type full
_refine_ls_number_parameters 250
_refine_ls_number_reflns 3877
_refine_ls_number_restraints 35
_refine_ls_restrained_S_all 1.065
_refine_ls_R_factor_all 0.0513
_refine_ls_R_factor_gt 0.0245
_refine_ls_shift/su_max 0.001
_refine_ls_shift/su_mean 0.000
_refine_ls_structure_factor_coef Fsqd
_refine_ls_weighting_details 'calc w=1/[\s^2^(Fo^2^)+(0.0343P)^2^] where P=(Fo^2^+2Fc^2^)/3'
_refine_ls_weighting_scheme calc
_refine_ls_wR_factor_gt 0.0563
_refine_ls_wR_factor_ref 0.0692
_reflns_number_gt 2632
_reflns_number_total 3877
_reflns_threshold_expression >2sigma(I)
_cod_data_source_file bq2171.cif
_cod_data_source_block I
_cod_database_code 2224551
_cod_database_fobs_code 2224551

loop_
_symmetry_equiv_pos_as_xyz
'x, y, z'
'-x+1/2, -y, z+1/2'
'x+1/2, -y+1/2, -z+1/2'
'-x, y+1/2, -z'
'-x, -y, -z'
'x-1/2, y, -z-1/2'
'-x-1/2, y-1/2, z-1/2'
'x, -y-1/2, z'

loop_
_atom_site_type_symbol
_atom_site_label
_atom_site_fract_x
_atom_site_fract_y
_atom_site_fract_z
_atom_site_U_iso_or_equiv
_atom_site_adp_type
_atom_site_calc_flag
_atom_site_refinement_flags
_atom_site_occupancy
_atom_site_disorder_assembly
_atom_site_disorder_group
C C1 0.3088(3) 0.12147(15) 0.46497(18) 0.0318(7) Uani d . 1 . .
C C2 0.3241(3) 0.06249(15) 0.42762(19) 0.0351(8) Uani d . 1 . .
H H2 0.4048 0.0494 0.4112 0.042 Uiso calc R 1 . .
C C3 0.2232(3) 0.02236(17) 0.4139(2) 0.0445(9) Uani d . 1 . .
H H3 0.2349 -0.0178 0.3883 0.053 Uiso calc R 1 . .
C C4 0.1068(4) 0.04132(18) 0.4375(2) 0.0535(11) Uani d . 1 . .
H H4 0.0374 0.0143 0.4281 0.064 Uiso calc R 1 . .
C C5 0.0904(4) 0.0994(2) 0.4748(2) 0.0565(11) Uani d . 1 . .
H H5 0.0094 0.1121 0.4910 0.068 Uiso calc R 1 . .
C C6 0.1907(3) 0.13995(18) 0.4893(2) 0.0448(9) Uani d . 1 . .
H H6 0.1784 0.1798 0.5156 0.054 Uiso calc R 1 . .
C C7 0.5293(3) 0.13287(13) 0.59936(18) 0.0302(7) Uani d . 1 . .
C C8 0.4591(3) 0.08530(16) 0.6357(2) 0.0420(9) Uani d . 1 . .
H H8 0.3868 0.0696 0.6096 0.050 Uiso calc R 1 . .
C C9 0.4943(4) 0.06062(19) 0.7100(2) 0.0543(11) Uani d . 1 . .
H H9 0.4457 0.0281 0.7346 0.065 Uiso calc R 1 . .
C C10 0.5977(5) 0.08263(18) 0.7479(2) 0.0640(13) Uani d . 1 . .
H H10 0.6195 0.0664 0.7995 0.077 Uiso calc R 1 . .
C C11 0.6706(4) 0.12803(17) 0.7119(2) 0.0580(12) Uani d . 1 . .
H H11 0.7445 0.1421 0.7377 0.070 Uiso calc R 1 . .
C C12 0.6364(4) 0.15360(16) 0.6376(2) 0.0455(10) Uani d . 1 . .
H H12 0.6868 0.1854 0.6130 0.055 Uiso calc R 1 . .
C C13 0.5940(3) 0.13122(14) 0.40116(18) 0.0289(7) Uani d . 1 . .
C C14 0.6844(3) 0.08906(17) 0.4273(2) 0.0450(9) Uani d . 1 . .
H H14 0.6913 0.0797 0.4832 0.054 Uiso calc R 1 . .
C C15 0.7646(4) 0.06037(19) 0.3733(2) 0.0597(11) Uani d . 1 . .
H H15 0.8258 0.0312 0.3919 0.072 Uiso calc R 1 . .
C C16 0.7554(3) 0.07419(18) 0.2925(2) 0.0521(10) Uani d . 1 . .
H H16 0.8121 0.0555 0.2555 0.063 Uiso calc R 1 . .
C C17 0.6651(4) 0.11463(16) 0.2649(2) 0.0464(9) Uani d . 1 . .
H H17 0.6579 0.1232 0.2088 0.056 Uiso calc R 1 . .
C C18 0.5844(4) 0.14299(15) 0.3193(2) 0.0402(8) Uani d . 1 . .
H H18 0.5214 0.1709 0.3000 0.048 Uiso calc R 1 . .
O O1 0.5888(3) 0.2500 0.50194(15) 0.0258(7) Uani d S 1 . .
O O20 0.3612(3) 0.2500 0.54656(17) 0.0277(7) Uani d S 1 . .
O O21 0.4204(3) 0.2500 0.40014(16) 0.0264(6) Uani d S 1 . .
Sb Sb1 0.47467(2) 0.175954(8) 0.487384(12) 0.02407(8) Uani d . 1 . .
C C20 0.3345(5) 0.2500 0.6305(3) 0.0400(13) Uani d S 1 . .
H H20A 0.407(5) 0.2500 0.660(3) 0.060 Uiso d S 1 . .
H H20B 0.283(3) 0.2876(16) 0.645(2) 0.060 Uiso d . 1 . .
C C21 0.3109(5) 0.2500 0.3525(3) 0.0397(12) Uani d SD 1 . .
H H21A 0.237(3) 0.2500 0.385(3) 0.060 Uiso d SD 1 . .
H H21B 0.299(3) 0.2858(12) 0.3186(18) 0.060 Uiso d D 1 . .
C C90 0.8713(6) 0.2500 0.3896(4) 0.0681(18) Uani d SDU 1 . .
O O90 0.8368(3) 0.2500 0.4711(3) 0.0744(13) Uani d SDU 1 . .
H H90A 0.960(2) 0.2500 0.385(5) 0.112 Uiso d SD 1 . .
H H90B 0.839(4) 0.2871(16) 0.363(3) 0.112 Uiso d D 1 . .
H H90C 0.7602(19) 0.2500 0.473(4) 0.112 Uiso d SD 1 . .
C C91 0.9684(6) 0.2500 0.6588(5) 0.100(3) Uani d SDU 1 . .
O O91 1.0052(5) 0.2500 0.5871(4) 0.176(4) Uani d SDU 1 . .
H H91A 1.038(3) 0.2500 0.6941(16) 0.264 Uiso d SD 1 . .
H H91B 0.916(3) 0.2124(5) 0.665(2) 0.264 Uiso d D 1 . .
H H91C 0.952(10) 0.2500 0.550(6) 0.264 Uiso d SD 1 . .

loop_
_atom_site_aniso_label
_atom_site_aniso_U_11
_atom_site_aniso_U_22
_atom_site_aniso_U_33
_atom_site_aniso_U_12
_atom_site_aniso_U_13
_atom_site_aniso_U_23
C1 0.0364(19) 0.0323(17) 0.0268(18) -0.0047(16) -0.0006(14) 0.0040(13)
C2 0.044(2) 0.0330(17) 0.0287(18) -0.0055(17) -0.0045(16) 0.0053(14)
C3 0.061(2) 0.0344(19) 0.038(2) -0.014(2) -0.0098(18) 0.0050(15)
C4 0.052(3) 0.060(3) 0.048(2) -0.031(2) -0.004(2) 0.0075(19)
C5 0.035(2) 0.075(3) 0.059(3) -0.015(2) 0.007(2) -0.003(2)
C6 0.039(2) 0.051(2) 0.045(2) -0.0101(19) 0.0073(18) -0.0066(17)
C7 0.0411(19) 0.0259(16) 0.0236(16) 0.0067(16) 0.0000(16) -0.0009(12)
C8 0.047(2) 0.0409(19) 0.038(2) 0.0017(18) -0.0001(18) 0.0110(16)
C9 0.075(3) 0.044(2) 0.043(2) 0.006(2) 0.009(2) 0.0178(18)
C10 0.114(4) 0.047(2) 0.030(2) 0.023(3) -0.009(2) 0.0055(19)
C11 0.088(3) 0.042(2) 0.043(2) 0.005(2) -0.029(2) -0.0004(18)
C12 0.068(3) 0.0330(19) 0.036(2) -0.0012(19) -0.0146(19) 0.0029(15)
C13 0.0324(18) 0.0252(16) 0.0291(17) -0.0018(14) 0.0025(15) -0.0015(13)
C14 0.054(2) 0.053(2) 0.0282(19) 0.016(2) -0.0059(18) -0.0065(16)
C15 0.058(3) 0.071(3) 0.050(3) 0.033(2) -0.009(2) -0.016(2)
C16 0.050(2) 0.059(3) 0.047(2) 0.013(2) 0.0143(19) -0.0154(19)
C17 0.067(3) 0.040(2) 0.032(2) -0.001(2) 0.0106(19) -0.0052(16)
C18 0.053(2) 0.0347(19) 0.033(2) 0.0088(18) 0.0024(18) 0.0016(15)
O1 0.0259(16) 0.0229(14) 0.0284(17) 0.000 -0.0009(13) 0.000
O20 0.0316(17) 0.0268(15) 0.0246(16) 0.000 0.0054(14) 0.000
O21 0.0302(16) 0.0277(16) 0.0213(15) 0.000 -0.0026(13) 0.000
Sb1 0.02763(12) 0.02247(11) 0.02209(12) -0.00063(10) 0.00017(9) 0.00018(8)
C20 0.051(3) 0.037(3) 0.032(3) 0.000 0.016(2) 0.000
C21 0.040(3) 0.042(3) 0.037(3) 0.000 -0.014(2) 0.000
C90 0.058(4) 0.089(5) 0.057(4) 0.000 0.012(4) 0.000
O90 0.034(2) 0.140(4) 0.049(3) 0.000 -0.001(2) 0.000
C91 0.062(5) 0.182(9) 0.056(5) 0.000 0.007(4) 0.000
O91 0.077(4) 0.385(12) 0.064(4) 0.000 0.003(3) 0.000

loop_
_atom_type_symbol
_atom_type_description
_atom_type_scat_dispersion_real
_atom_type_scat_dispersion_imag
_atom_type_scat_source
C C 0.0033 0.0016 'International Tables Vol C Tables 4.2.6.8 and 6.1.1.4'
H H 0.0000 0.0000 'International Tables Vol C Tables 4.2.6.8 and 6.1.1.4'
O O 0.0106 0.0060 'International Tables Vol C Tables 4.2.6.8 and 6.1.1.4'
Sb Sb -0.5866 1.5461 'International Tables Vol C Tables 4.2.6.8 and 6.1.1.4'

loop_
_geom_angle_atom_site_label_1
_geom_angle_atom_site_label_2
_geom_angle_atom_site_label_3
_geom_angle_site_symmetry_1
_geom_angle_site_symmetry_3
_geom_angle
_geom_angle_publ_flag
C6 C1 C2 . . 119.0(3) ?
C6 C1 Sb1 . . 124.2(2) ?
C2 C1 Sb1 . . 116.6(2) ?
C1 C2 C3 . . 121.0(3) ?
C1 C2 H2 . . 119.5 ?
C3 C2 H2 . . 119.5 ?
C4 C3 C2 . . 119.5(3) ?
C4 C3 H3 . . 120.3 ?
C2 C3 H3 . . 120.3 ?
C3 C4 C5 . . 120.1(4) ?
C3 C4 H4 . . 120.0 ?
C5 C4 H4 . . 120.0 ?
C4 C5 C6 . . 121.1(4) ?
C4 C5 H5 . . 119.5 ?
C6 C5 H5 . . 119.5 ?
C1 C6 C5 . . 119.3(3) ?
C1 C6 H6 . . 120.3 ?
C5 C6 H6 . . 120.3 ?
C12 C7 C8 . . 118.7(3) ?
C12 C7 Sb1 . . 119.5(2) ?
C8 C7 Sb1 . . 121.8(2) ?
C7 C8 C9 . . 120.2(4) ?
C7 C8 H8 . . 119.9 ?
C9 C8 H8 . . 119.9 ?
C10 C9 C8 . . 120.4(4) ?
C10 C9 H9 . . 119.8 ?
C8 C9 H9 . . 119.8 ?
C9 C10 C11 . . 120.3(4) ?
C9 C10 H10 . . 119.8 ?
C11 C10 H10 . . 119.8 ?
C10 C11 C12 . . 120.0(4) ?
C10 C11 H11 . . 120.0 ?
C12 C11 H11 . . 120.0 ?
C7 C12 C11 . . 120.3(4) ?
C7 C12 H12 . . 119.9 ?
C11 C12 H12 . . 119.9 ?
C18 C13 C14 . . 118.2(3) ?
C18 C13 Sb1 . . 122.2(2) ?
C14 C13 Sb1 . . 119.6(2) ?
C15 C14 C13 . . 121.0(3) ?
C15 C14 H14 . . 119.5 ?
C13 C14 H14 . . 119.5 ?
C16 C15 C14 . . 119.6(4) ?
C16 C15 H15 . . 120.2 ?
C14 C15 H15 . . 120.2 ?
C17 C16 C15 . . 120.5(3) ?
C17 C16 H16 . . 119.8 ?
C15 C16 H16 . . 119.8 ?
C16 C17 C18 . . 119.6(3) ?
C16 C17 H17 . . 120.2 ?
C18 C17 H17 . . 120.2 ?
C13 C18 C17 . . 121.0(3) ?
C13 C18 H18 . . 119.5 ?
C17 C18 H18 . . 119.5 ?
Sb1 O1 Sb1 . 8_565 102.08(13) ?
C20 O20 Sb1 . . 123.25(17) ?
C20 O20 Sb1 . 8_565 123.25(17) ?
Sb1 O20 Sb1 . 8_565 89.38(10) ?
C21 O21 Sb1 . 8_565 125.92(15) ?
C21 O21 Sb1 . . 125.92(15) ?
Sb1 O21 Sb1 8_565 . 89.65(10) ?
O1 Sb1 C13 . . 92.90(11) ?
O1 Sb1 C7 . . 93.03(11) ?
C13 Sb1 C7 . . 103.24(11) ?
O1 Sb1 C1 . . 160.95(11) ?
C13 Sb1 C1 . . 98.73(12) ?
C7 Sb1 C1 . . 98.88(12) ?
O1 Sb1 O21 . . 72.27(9) ?
C13 Sb1 O21 . . 91.67(10) ?
C7 Sb1 O21 . . 159.72(9) ?
C1 Sb1 O21 . . 92.25(10) ?
O1 Sb1 O20 . . 75.01(9) ?
C13 Sb1 O20 . . 159.85(10) ?
C7 Sb1 O20 . . 93.61(10) ?
C1 Sb1 O20 . . 89.38(10) ?
O21 Sb1 O20 . . 69.47(9) ?
O1 Sb1 Sb1 . 8_565 38.96(6) ?
C13 Sb1 Sb1 . 8_565 115.98(8) ?
C7 Sb1 Sb1 . 8_565 114.86(8) ?
C1 Sb1 Sb1 . 8_565 122.00(9) ?
O21 Sb1 Sb1 . 8_565 45.18(5) ?
O20 Sb1 Sb1 . 8_565 45.31(5) ?
O20 C20 H20A . . 110(3) ?
O20 C20 H20B . . 110(2) ?
H20A C20 H20B . . 111(3) ?
O21 C21 H21A . . 112(3) ?
O21 C21 H21B . . 116(2) ?
H21A C21 H21B . . 103(3) ?
O90 C90 H90A . . 110(5) ?
O90 C90 H90B . . 111(3) ?
H90A C90 H90B . . 109(4) ?
C90 O90 H90C . . 108(5) ?
O91 C91 H91A . . 109(2) ?
O91 C91 H91B . . 106(2) ?
H91A C91 H91B . . 114(3) ?
C91 O91 H91C . . 118(10) ?

loop_
_geom_bond_atom_site_label_1
_geom_bond_atom_site_label_2
_geom_bond_site_symmetry_2
_geom_bond_distance
_geom_bond_publ_flag
C1 C6 . 1.388(5) ?
C1 C2 . 1.390(4) ?
C1 Sb1 . 2.151(3) ?
C2 C3 . 1.392(4) ?
C2 H2 . 0.9500 ?
C3 C4 . 1.372(5) ?
C3 H3 . 0.9500 ?
C4 C5 . 1.375(5) ?
C4 H4 . 0.9500 ?
C5 C6 . 1.394(5) ?
C5 H5 . 0.9500 ?
C6 H6 . 0.9500 ?
C7 C12 . 1.386(4) ?
C7 C8 . 1.387(4) ?
C7 Sb1 . 2.144(3) ?
C8 C9 . 1.388(5) ?
C8 H8 . 0.9500 ?
C9 C10 . 1.358(5) ?
C9 H9 . 0.9500 ?
C10 C11 . 1.368(5) ?
C10 H10 . 0.9500 ?
C11 C12 . 1.391(5) ?
C11 H11 . 0.9500 ?
C12 H12 . 0.9500 ?
C13 C18 . 1.382(4) ?
C13 C14 . 1.383(4) ?
C13 Sb1 . 2.137(3) ?
C14 C15 . 1.381(5) ?
C14 H14 . 0.9500 ?
C15 C16 . 1.372(5) ?
C15 H15 . 0.9500 ?
C16 C17 . 1.367(5) ?
C16 H16 . 0.9500 ?
C17 C18 . 1.386(4) ?
C17 H17 . 0.9500 ?
C18 H18 . 0.9500 ?
O1 Sb1 . 1.9921(18) ?
O1 Sb1 8_565 1.9922(18) ?
O20 C20 . 1.420(5) ?
O20 Sb1 . 2.203(2) ?
O20 Sb1 8_565 2.203(2) ?
O21 C21 . 1.419(5) ?
O21 Sb1 8_565 2.1975(19) ?
O21 Sb1 . 2.1975(19) ?
Sb1 Sb1 8_565 3.0981(4) ?
C20 H20A . 0.92(6) ?
C20 H20B . 0.99(3) ?
C21 H21A . 0.956(19) ?
C21 H21B . 0.945(17) ?
C90 O90 . 1.400(8) ?
C90 H90A . 0.96(2) ?
C90 H90B . 0.959(19) ?
O90 H90C . 0.83(2) ?
C91 O91 . 1.252(9) ?
C91 H91A . 0.95(2) ?
C91 H91B . 0.973(18) ?
O91 H91C . 0.84(2) ?

loop_
_geom_hbond_atom_site_label_D
_geom_hbond_atom_site_label_H
_geom_hbond_atom_site_label_A
_geom_hbond_site_symmetry_A
_geom_hbond_distance_DH
_geom_hbond_distance_HA
_geom_hbond_distance_DA
_geom_hbond_angle_DHA
O90 H90C O1 . 0.83(2) 1.90(3) 2.718(5) 168(7)
O91 H91C O90 . 0.84(2) 1.81(2) 2.642(7) 180(15)

loop_
_geom_torsion_atom_site_label_1
_geom_torsion_atom_site_label_2
_geom_torsion_atom_site_label_3
_geom_torsion_atom_site_label_4
_geom_torsion_site_symmetry_1
_geom_torsion_site_symmetry_2
_geom_torsion_site_symmetry_3
_geom_torsion_site_symmetry_4
_geom_torsion
_geom_torsion_publ_flag
C6 C1 C2 C3 . . . . 0.6(5) ?
Sb1 C1 C2 C3 . . . . 177.0(2) ?
C1 C2 C3 C4 . . . . 0.0(5) ?
C2 C3 C4 C5 . . . . -0.3(5) ?
C3 C4 C5 C6 . . . . 0.0(6) ?
C2 C1 C6 C5 . . . . -0.8(5) ?
Sb1 C1 C6 C5 . . . . -177.0(3) ?
C4 C5 C6 C1 . . . . 0.6(6) ?
C12 C7 C8 C9 . . . . 1.9(5) ?
Sb1 C7 C8 C9 . . . . -177.0(3) ?
C7 C8 C9 C10 . . . . -0.2(6) ?
C8 C9 C10 C11 . . . . -2.0(6) ?
C9 C10 C11 C12 . . . . 2.4(6) ?
C8 C7 C12 C11 . . . . -1.5(5) ?
Sb1 C7 C12 C11 . . . . 177.4(3) ?
C10 C11 C12 C7 . . . . -0.6(6) ?
C18 C13 C14 C15 . . . . 1.3(5) ?
Sb1 C13 C14 C15 . . . . -178.7(3) ?
C13 C14 C15 C16 . . . . 0.5(6) ?
C14 C15 C16 C17 . . . . -1.9(6) ?
C15 C16 C17 C18 . . . . 1.5(6) ?
C14 C13 C18 C17 . . . . -1.7(5) ?
Sb1 C13 C18 C17 . . . . 178.2(3) ?
C16 C17 C18 C13 . . . . 0.3(5) ?
Sb1 O1 Sb1 C13 8_565 . . . 129.41(12) ?
Sb1 O1 Sb1 C7 8_565 . . . -127.15(12) ?
Sb1 O1 Sb1 C1 8_565 . . . 1.7(4) ?
Sb1 O1 Sb1 O21 8_565 . . . 38.58(10) ?
Sb1 O1 Sb1 O20 8_565 . . . -34.23(11) ?
C18 C13 Sb1 O1 . . . . -90.0(3) ?
C14 C13 Sb1 O1 . . . . 89.9(3) ?
C18 C13 Sb1 C7 . . . . 176.2(3) ?
C14 C13 Sb1 C7 . . . . -3.9(3) ?
C18 C13 Sb1 C1 . . . . 74.9(3) ?
C14 C13 Sb1 C1 . . . . -105.2(3) ?
C18 C13 Sb1 O21 . . . . -17.6(3) ?
C14 C13 Sb1 O21 . . . . 162.3(3) ?
C18 C13 Sb1 O20 . . . . -37.8(5) ?
C14 C13 Sb1 O20 . . . . 142.1(3) ?
C18 C13 Sb1 Sb1 . . . 8_565 -57.3(3) ?
C14 C13 Sb1 Sb1 . . . 8_565 122.6(2) ?
C12 C7 Sb1 O1 . . . . -15.3(3) ?
C8 C7 Sb1 O1 . . . . 163.6(3) ?
C12 C7 Sb1 C13 . . . . 78.4(3) ?
C8 C7 Sb1 C13 . . . . -102.7(3) ?
C12 C7 Sb1 C1 . . . . 179.6(3) ?
C8 C7 Sb1 C1 . . . . -1.5(3) ?
C12 C7 Sb1 O21 . . . . -57.9(5) ?
C8 C7 Sb1 O21 . . . . 121.0(3) ?
C12 C7 Sb1 O20 . . . . -90.5(3) ?
C8 C7 Sb1 O20 . . . . 88.4(3) ?
C12 C7 Sb1 Sb1 . . . 8_565 -48.8(3) ?
C8 C7 Sb1 Sb1 . . . 8_565 130.0(2) ?
C6 C1 Sb1 O1 . . . . -35.9(5) ?
C2 C1 Sb1 O1 . . . . 147.8(3) ?
C6 C1 Sb1 C13 . . . . -162.9(3) ?
C2 C1 Sb1 C13 . . . . 20.8(2) ?
C6 C1 Sb1 C7 . . . . 92.1(3) ?
C2 C1 Sb1 C7 . . . . -84.1(2) ?
C6 C1 Sb1 O21 . . . . -70.8(3) ?
C2 C1 Sb1 O21 . . . . 112.9(2) ?
C6 C1 Sb1 O20 . . . . -1.4(3) ?
C2 C1 Sb1 O20 . . . . -177.7(2) ?
C6 C1 Sb1 Sb1 . . . 8_565 -34.7(3) ?
C2 C1 Sb1 Sb1 . . . 8_565 149.0(2) ?
C21 O21 Sb1 O1 . . . . -169.6(3) ?
Sb1 O21 Sb1 O1 8_565 . . . -33.56(9) ?
C21 O21 Sb1 C13 . . . . 97.9(3) ?
Sb1 O21 Sb1 C13 8_565 . . . -126.07(11) ?
C21 O21 Sb1 C7 . . . . -124.4(4) ?
Sb1 O21 Sb1 C7 8_565 . . . 11.6(4) ?
C21 O21 Sb1 C1 . . . . -0.9(3) ?
Sb1 O21 Sb1 C1 8_565 . . . 135.13(11) ?
C21 O21 Sb1 O20 . . . . -89.4(3) ?
Sb1 O21 Sb1 O20 8_565 . . . 46.64(9) ?
C21 O21 Sb1 Sb1 . . . 8_565 -136.1(3) ?
C20 O20 Sb1 O1 . . . . -100.6(3) ?
Sb1 O20 Sb1 O1 8_565 . . . 29.84(9) ?
C20 O20 Sb1 C13 . . . . -155.3(3) ?
Sb1 O20 Sb1 C13 8_565 . . . -24.9(4) ?
C20 O20 Sb1 C7 . . . . -8.4(3) ?
Sb1 O20 Sb1 C7 8_565 . . . 122.01(11) ?
C20 O20 Sb1 C1 . . . . 90.4(3) ?
Sb1 O20 Sb1 C1 8_565 . . . -139.13(11) ?
C20 O20 Sb1 O21 . . . . -176.9(3) ?
Sb1 O20 Sb1 O21 8_565 . . . -46.50(9) ?
C20 O20 Sb1 Sb1 . . . 8_565 -130.4(3) ?
